data_2015886
loop_
_publ_author_name
'Karab\?iy\?ik, Hasan'
'G\"uzel, Bilgehan'
'Ayg\"un, Muhittin'
'Bo\(ga, G\"ulnaz'
'B\"uy\"ukg\"ung\"or, Orhan'

_publ_section_title
;1-((<i>E</i>)-{(1<i>R</i>,2<i>R</i>)-2-[(<i>E</i>)-(2-Hydroxy-1-naphthyl)methyleneamino]cyclohexyl}iminiomethyl)naphthalen-2-olate:
 a Schiff base compound having both OH and NH character
;
_journal_coeditor_code FA3062
_journal_issue 4
_journal_name_full 'Acta Crystallographica Section C'
_journal_page_first o215
_journal_page_last o218
_journal_paper_doi 10.1107/S0108270107005689
_journal_volume 63
_journal_year 2007
_chemical_formula_iupac 'C28 H26 N2 O2'
_chemical_formula_moiety 'C28 H26 N2 O2'
_chemical_formula_sum 'C28 H26 N2 O2'
_chemical_formula_weight 422.51
_chemical_name_systematic
;
1-((E)-{(1R,2R)-2-[(E)-(2-Hydroxy-1-
naphthyl)methyleneamino]cyclohexyl}iminiomethyl)naphthalen-2-olate
;
_space_group_IT_number 19
_symmetry_cell_setting orthorhombic
_symmetry_space_group_name_Hall 'P 2ac 2ab'
_symmetry_space_group_name_H-M 'P 21 21 21'
_atom_sites_solution_hydrogens geom
_atom_sites_solution_primary direct
_atom_sites_solution_secondary difmap
_audit_creation_method SHELXL97
_cell_angle_alpha 90.00
_cell_angle_beta 90.00
_cell_angle_gamma 90.00
_cell_formula_units_Z 4
_cell_length_a 9.4829(4)
_cell_length_b 9.5307(4)
_cell_length_c 25.3955(8)
_cell_measurement_reflns_used 29494
_cell_measurement_temperature 296(2)
_cell_measurement_theta_max 27.21
_cell_measurement_theta_min 1.60
_cell_volume 2295.21(15)
_computing_cell_refinement X-AREA
_computing_data_collection 'X-AREA (Stoe & Cie, 2002)'
_computing_data_reduction 'X-RED (Stoe & Cie, 2002)'
_computing_molecular_graphics
;
PLATON (Spek, 2003) and ORTEP-3 (Farrugia, 1997)
;
_computing_publication_material
;
WinGX (Farrugia, 1999) and enCIFer (Allen <i>et al.</i>,  2004)
;
_computing_structure_refinement 'SHELXL97 (Sheldrick, 1997)'
_computing_structure_solution 'SHELXS97 (Sheldrick, 1997)'
_diffrn_ambient_temperature 296(2)
_diffrn_detector_area_resol_mean 6.67
_diffrn_measured_fraction_theta_full 1.000
_diffrn_measured_fraction_theta_max 1.000
_diffrn_measurement_device_type 'Stoe IPDS II'
_diffrn_measurement_method \w
_diffrn_radiation_monochromator graphite
_diffrn_radiation_source 'fine-focus sealed tube'
_diffrn_radiation_type MoK\a
_diffrn_radiation_wavelength 0.71073
_diffrn_reflns_av_R_equivalents 0.0885
_diffrn_reflns_av_sigmaI/netI 0.0306
_diffrn_reflns_limit_h_max 12
_diffrn_reflns_limit_h_min -12
_diffrn_reflns_limit_k_max 12
_diffrn_reflns_limit_k_min -12
_diffrn_reflns_limit_l_max 32
_diffrn_reflns_limit_l_min -32
_diffrn_reflns_number 37222
_diffrn_reflns_theta_full 27.21
_diffrn_reflns_theta_max 27.21
_diffrn_reflns_theta_min 1.60
_exptl_absorpt_coefficient_mu 0.077
_exptl_absorpt_correction_T_max 0.967
_exptl_absorpt_correction_T_min 0.954
_exptl_absorpt_correction_type integration
_exptl_absorpt_process_details '(X-AREA; Stoe & Cie, 2002)'
_exptl_crystal_colour yellow
_exptl_crystal_density_diffrn 1.223
_exptl_crystal_density_method 'not measured'
_exptl_crystal_description 'prismatic plate'
_exptl_crystal_F_000 896
_exptl_crystal_size_max 0.5800
_exptl_crystal_size_mid 0.540
_exptl_crystal_size_min 0.420
_refine_diff_density_max 0.153
_refine_diff_density_min -0.118
_refine_ls_abs_structure_details 'known absolute configuration of starting material'
_refine_ls_extinction_coef 0.019(2)
_refine_ls_extinction_expression Fc^*^=kFc[1+0.001xFc^2^\l^3^/sin(2\q)]^-1/4^
_refine_ls_extinction_method 'SHELXL97 (Sheldrick, 1997)'
_refine_ls_goodness_of_fit_ref 0.918
_refine_ls_hydrogen_treatment mixed
_refine_ls_matrix_type full
_refine_ls_number_parameters 355
_refine_ls_number_reflns 2922
_refine_ls_number_restraints 66
_refine_ls_restrained_S_all 0.909
_refine_ls_R_factor_all 0.0444
_refine_ls_R_factor_gt 0.0330
_refine_ls_shift/su_max 0.001
_refine_ls_shift/su_mean 0.000
_refine_ls_structure_factor_coef Fsqd
_refine_ls_weighting_details 'calc w = 1/[\s^2^(Fo^2^)+(0.0589P)^2^] where P=(Fo^2^+2Fc^2^)/3'
_refine_ls_weighting_scheme calc
_refine_ls_wR_factor_gt 0.0765
_refine_ls_wR_factor_ref 0.0816
_reflns_number_gt 2186
_reflns_number_total 2922
_reflns_threshold_expression I>2\s(I)
_cod_data_source_file fa3062.cif
_cod_data_source_block I
_cod_depositor_comments
;
The following automatic conversions were performed:
'_symmetry_cell_setting' value 'Orthorhombic' changed to 'orthorhombic'
according to '/home/saulius/struct/CIF-dictionaries/cif_core.dic'
dictionary named 'cif_core.dic' version 2.4.1 from 2010-06-29.

Automatic conversion script
Id: cif_fix_enum 1527 2010-12-29 10:47:43Z saulius 

The following automatic conversions were performed:

'_symmetry_cell_setting' value 'Orthorhombic' changed to
'orthorhombic' according to
/home/saulius/struct/CIF-dictionaries/cif_core.dic dictionary named
'cif_core.dic' version 2.4.1 from 2010-06-29.

Automatic conversion script
Id: cif_fix_values 1715 2011-07-08 13:25:40Z adriana 
;
_cod_original_sg_symbol_Hall 'P 2ac 2 ab'
_cod_database_code 2015886
_cod_database_fobs_code 2015886

loop_
_symmetry_equiv_pos_as_xyz
'x, y, z'
'-x+1/2, -y, z+1/2'
'x+1/2, -y+1/2, -z'
'-x, y+1/2, -z+1/2'

loop_
_atom_site_type_symbol
_atom_site_label
_atom_site_fract_x
_atom_site_fract_y
_atom_site_fract_z
_atom_site_U_iso_or_equiv
_atom_site_adp_type
_atom_site_calc_flag
_atom_site_refinement_flags
_atom_site_occupancy
C C1 0.60950(17) 0.24858(19) 0.66126(6) 0.0689(4) Uani d . 1
H H1A 0.5666 0.1711 0.6416 0.083 Uiso calc R 1
C C2 0.75698(19) 0.2044(2) 0.67752(9) 0.0877(5) Uani d . 1
H H2A 0.7991 0.2778 0.6988 0.105 Uiso calc R 1
H H2B 0.7513 0.1202 0.6989 0.105 Uiso calc R 1
C C3 0.8499(2) 0.1762(3) 0.63014(10) 0.1014(7) Uani d . 1
H H3A 0.9442 0.1525 0.6419 0.122 Uiso calc R 1
H H3B 0.8128 0.0968 0.6106 0.122 Uiso calc R 1
C C4 0.8563(2) 0.3026(2) 0.59464(10) 0.0954(6) Uani d . 1
H H4A 0.9100 0.2796 0.5633 0.114 Uiso calc R 1
H H4B 0.9045 0.3783 0.6127 0.114 Uiso calc R 1
C C5 0.7108(2) 0.3507(2) 0.57882(8) 0.0870(5) Uani d . 1
H H5A 0.6687 0.2801 0.5562 0.104 Uiso calc R 1
H H5B 0.7191 0.4366 0.5586 0.104 Uiso calc R 1
C C6 0.61296(18) 0.37695(19) 0.62574(7) 0.0701(4) Uani d . 1
H H6 0.6467 0.4582 0.6458 0.084 Uiso calc R 1
C C7 0.42520(18) 0.53221(19) 0.60198(6) 0.0659(4) Uani d . 1
C C8 0.29757(17) 0.56628(18) 0.57405(6) 0.0638(4) Uani d U 1
C C9 0.2259(2) 0.4591(2) 0.54718(7) 0.0753(4) Uani d U 1
C C10 0.1069(2) 0.4942(3) 0.51527(8) 0.0869(6) Uani d U 1
C C11 0.0633(2) 0.6273(3) 0.51089(8) 0.0889(6) Uani d U 1
C C12 0.13112(19) 0.7395(2) 0.53717(7) 0.0733(4) Uani d U 1
C C13 0.0838(2) 0.8795(3) 0.53194(9) 0.0889(6) Uani d U 1
C C14 0.1485(3) 0.9863(2) 0.55696(8) 0.0913(6) Uani d U 1
C C15 0.2616(3) 0.9568(2) 0.58986(8) 0.0852(5) Uani d U 1
C C16 0.3095(2) 0.8226(2) 0.59711(7) 0.0735(4) Uani d U 1
C C17 0.24853(17) 0.70844(18) 0.56997(6) 0.0634(4) Uani d U 1
C C18 0.41053(16) 0.20335(18) 0.71872(6) 0.0640(4) Uani d . 1
C C19 0.33074(16) 0.22021(17) 0.76514(6) 0.0628(4) Uani d . 1
C C20 0.37906(18) 0.31459(18) 0.80435(7) 0.0698(4) Uani d . 1
C C21 0.3015(2) 0.3235(2) 0.85245(8) 0.0814(5) Uani d . 1
C C22 0.1813(2) 0.2515(2) 0.85941(8) 0.0852(5) Uani d . 1
C C23 0.12500(18) 0.1608(2) 0.82012(7) 0.0758(4) Uani d . 1
C C24 -0.0038(2) 0.0905(3) 0.82695(11) 0.0972(7) Uani d . 1
C C25 -0.0563(3) 0.0028(3) 0.79015(12) 0.1054(7) Uani d . 1
C C26 0.0186(3) -0.0185(3) 0.74428(11) 0.0997(7) Uani d . 1
C C27 0.1447(2) 0.0483(2) 0.73585(9) 0.0831(5) Uani d . 1
C C28 0.20119(16) 0.14157(18) 0.77278(7) 0.0666(4) Uani d . 1
N N1 0.47146(15) 0.40571(17) 0.60523(6) 0.0738(4) Uani d . 1
N N2 0.52373(15) 0.27492(16) 0.70789(6) 0.0692(4) Uani d . 1
O O1 0.26563(18) 0.32743(15) 0.54900(7) 0.0992(4) Uani d . 1
O O2 0.49034(14) 0.39085(16) 0.79822(5) 0.0872(4) Uani d . 1
H H2 0.545(3) 0.346(3) 0.7394(11) 0.125(9) Uiso d . 1
H H26 -0.012(3) -0.088(3) 0.7209(12) 0.136(10) Uiso d . 1
H H25 -0.147(3) -0.043(3) 0.7967(10) 0.132(9) Uiso d . 1
H H24 -0.053(3) 0.109(3) 0.8588(9) 0.109(7) Uiso d . 1
H H21 0.334(2) 0.387(3) 0.8784(9) 0.097(6) Uiso d . 1
H H27 0.194(2) 0.029(2) 0.7027(8) 0.087(6) Uiso d . 1
H H22 0.131(3) 0.252(3) 0.8935(10) 0.113(7) Uiso d . 1
H H18 0.3819(18) 0.131(2) 0.6943(7) 0.071(5) Uiso d . 1
H H7 0.480(2) 0.612(2) 0.6175(7) 0.076(5) Uiso d . 1
H H14 0.119(2) 1.091(3) 0.5517(9) 0.109(7) Uiso d . 1
H H15 0.306(3) 1.037(3) 0.6091(9) 0.110(7) Uiso d . 1
H H16 0.390(2) 0.799(2) 0.6210(8) 0.082(5) Uiso d . 1
H H11 -0.022(3) 0.649(3) 0.4892(11) 0.136(9) Uiso d . 1
H H13 0.002(3) 0.891(3) 0.5086(10) 0.110(7) Uiso d . 1
H H10 0.058(2) 0.419(2) 0.4982(9) 0.102(7) Uiso d . 1
H H1 0.368(5) 0.324(4) 0.5699(14) 0.195(15) Uiso d . 1

loop_
_atom_site_aniso_label
_atom_site_aniso_U_11
_atom_site_aniso_U_22
_atom_site_aniso_U_33
_atom_site_aniso_U_12
_atom_site_aniso_U_13
_atom_site_aniso_U_23
C1 0.0669(8) 0.0748(10) 0.0651(9) -0.0009(8) 0.0057(7) 0.0017(8)
C2 0.0721(10) 0.0982(13) 0.0927(12) 0.0098(10) 0.0032(9) 0.0176(11)
C3 0.0802(11) 0.1042(15) 0.1198(17) 0.0150(12) 0.0246(12) 0.0188(13)
C4 0.0802(11) 0.1005(15) 0.1055(15) -0.0035(11) 0.0256(11) 0.0066(12)
C5 0.0896(12) 0.0947(13) 0.0767(11) -0.0022(11) 0.0137(10) 0.0112(10)
C6 0.0676(9) 0.0735(10) 0.0691(9) -0.0034(8) -0.0013(8) 0.0041(8)
C7 0.0661(9) 0.0735(10) 0.0580(8) -0.0056(8) 0.0020(7) 0.0028(7)
C8 0.0641(8) 0.0731(10) 0.0541(8) -0.0093(8) 0.0016(7) 0.0001(7)
C9 0.0799(11) 0.0751(11) 0.0711(10) -0.0124(9) -0.0043(9) 0.0011(8)
C10 0.0862(12) 0.0948(14) 0.0796(12) -0.0191(12) -0.0177(10) -0.0014(10)
C11 0.0873(12) 0.1028(15) 0.0766(11) -0.0077(11) -0.0185(10) 0.0096(11)
C12 0.0745(10) 0.0866(11) 0.0587(9) -0.0013(9) -0.0029(8) 0.0073(8)
C13 0.0906(13) 0.0997(15) 0.0763(11) 0.0120(12) 0.0002(11) 0.0177(11)
C14 0.1094(15) 0.0829(13) 0.0816(12) 0.0113(12) 0.0096(12) 0.0047(11)
C15 0.0984(14) 0.0811(12) 0.0761(11) 0.0008(11) 0.0108(11) -0.0108(10)
C16 0.0751(10) 0.0818(11) 0.0637(9) -0.0014(9) 0.0044(9) -0.0079(9)
C17 0.0634(8) 0.0763(10) 0.0505(7) -0.0058(8) 0.0078(6) 0.0023(7)
C18 0.0617(8) 0.0689(9) 0.0613(8) 0.0018(7) -0.0039(7) 0.0049(7)
C19 0.0621(8) 0.0682(9) 0.0583(8) 0.0046(7) -0.0015(6) 0.0034(7)
C20 0.0710(9) 0.0705(10) 0.0679(9) 0.0070(8) -0.0041(8) 0.0012(8)
C21 0.0915(13) 0.0842(12) 0.0686(10) 0.0124(11) 0.0005(10) -0.0105(9)
C22 0.0901(13) 0.0916(13) 0.0738(12) 0.0169(11) 0.0168(10) -0.0030(10)
C23 0.0703(9) 0.0780(10) 0.0790(11) 0.0118(9) 0.0114(9) 0.0079(9)
C24 0.0766(12) 0.1065(16) 0.1083(16) 0.0043(12) 0.0269(12) 0.0135(14)
C25 0.0732(12) 0.1169(18) 0.1261(19) -0.0170(12) 0.0109(13) 0.0155(16)
C26 0.0830(14) 0.1065(16) 0.1098(16) -0.0214(13) -0.0078(13) 0.0000(14)
C27 0.0764(11) 0.0942(13) 0.0786(12) -0.0122(10) 0.0000(10) -0.0001(10)
C28 0.0628(8) 0.0696(9) 0.0673(9) 0.0049(7) 0.0013(8) 0.0065(8)
N1 0.0716(8) 0.0776(9) 0.0722(9) -0.0023(8) -0.0060(7) 0.0046(7)
N2 0.0671(7) 0.0775(8) 0.0632(8) -0.0028(7) 0.0025(6) 0.0022(7)
O1 0.1094(10) 0.0726(8) 0.1156(11) -0.0112(8) -0.0249(10) -0.0044(7)
O2 0.0860(8) 0.0937(9) 0.0819(8) -0.0166(7) -0.0046(7) -0.0105(7)

loop_
_atom_type_symbol
_atom_type_description
_atom_type_scat_dispersion_real
_atom_type_scat_dispersion_imag
_atom_type_scat_source
C C 0.0033 0.0016 'International Tables Vol C Tables 4.2.6.8 and 6.1.1.4'
H H 0.0000 0.0000 'International Tables Vol C Tables 4.2.6.8 and 6.1.1.4'
N N 0.0061 0.0033 'International Tables Vol C Tables 4.2.6.8 and 6.1.1.4'
O O 0.0106 0.0060 'International Tables Vol C Tables 4.2.6.8 and 6.1.1.4'

loop_
_geom_angle_atom_site_label_1
_geom_angle_atom_site_label_2
_geom_angle_atom_site_label_3
_geom_angle
N2 C1 C2 109.93(14)
N2 C1 C6 110.81(14)
C2 C1 C6 111.40(14)
N2 C1 H1A 108.2
C2 C1 H1A 108.2
C6 C1 H1A 108.2
C3 C2 C1 111.65(17)
C3 C2 H2A 109.3
C1 C2 H2A 109.3
C3 C2 H2B 109.3
C1 C2 H2B 109.3
H2A C2 H2B 108.0
C4 C3 C2 110.90(18)
C4 C3 H3A 109.5
C2 C3 H3A 109.5
C4 C3 H3B 109.5
C2 C3 H3B 109.5
H3A C3 H3B 108.0
C3 C4 C5 111.46(18)
C3 C4 H4A 109.3
C5 C4 H4A 109.3
C3 C4 H4B 109.3
C5 C4 H4B 109.3
H4A C4 H4B 108.0
C4 C5 C6 113.39(17)
C4 C5 H5A 108.9
C6 C5 H5A 108.9
C4 C5 H5B 108.9
C6 C5 H5B 108.9
H5A C5 H5B 107.7
N1 C6 C1 109.98(14)
N1 C6 C5 108.01(14)
C1 C6 C5 110.07(15)
N1 C6 H6 109.6
C1 C6 H6 109.6
C5 C6 H6 109.6
N1 C7 C8 121.99(16)
N1 C7 H7 120.7(11)
C8 C7 H7 117.2(11)
C9 C8 C17 119.63(15)
C9 C8 C7 118.85(16)
C17 C8 C7 121.36(15)
O1 C9 C8 122.68(17)
O1 C9 C10 118.10(18)
C8 C9 C10 119.19(18)
C11 C10 C9 120.9(2)
C11 C10 H10 121.6(13)
C9 C10 H10 117.5(13)
C10 C11 C12 122.5(2)
C10 C11 H11 119.5(18)
C12 C11 H11 118.0(18)
C13 C12 C11 121.67(19)
C13 C12 C17 120.01(18)
C11 C12 C17 118.32(18)
C14 C13 C12 121.6(2)
C14 C13 H13 124.3(16)
C12 C13 H13 114.1(16)
C13 C14 C15 118.9(2)
C13 C14 H14 122.8(13)
C15 C14 H14 118.2(13)
C16 C15 C14 121.7(2)
C16 C15 H15 120.7(14)
C14 C15 H15 117.5(14)
C15 C16 C17 121.22(19)
C15 C16 H16 123.0(12)
C17 C16 H16 115.8(12)
C16 C17 C12 116.50(17)
C16 C17 C8 124.00(15)
C12 C17 C8 119.51(15)
N2 C18 C19 124.03(16)
N2 C18 H18 118.1(10)
C19 C18 H18 117.8(10)
C18 C19 C20 119.08(15)
C18 C19 C28 120.46(15)
C20 C19 C28 120.46(14)
O2 C20 C19 122.46(15)
O2 C20 C21 119.39(17)
C19 C20 C21 118.15(16)
C22 C21 C20 121.31(19)
C22 C21 H21 120.8(14)
C20 C21 H21 117.7(14)
C21 C22 C23 122.45(18)
C21 C22 H22 121.5(15)
C23 C22 H22 115.8(15)
C24 C23 C28 119.2(2)
C24 C23 C22 121.96(19)
C28 C23 C22 118.86(17)
C25 C24 C23 122.1(2)
C25 C24 H24 121.4(15)
C23 C24 H24 116.5(15)
C24 C25 C26 119.1(2)
C24 C25 H25 118.9(16)
C26 C25 H25 122.0(16)
C27 C26 C25 120.8(3)
C27 C26 H26 120.2(18)
C25 C26 H26 118.5(18)
C26 C27 C28 121.6(2)
C26 C27 H27 117.6(12)
C28 C27 H27 120.8(12)
C27 C28 C23 117.17(16)
C27 C28 C19 124.22(16)
C23 C28 C19 118.60(15)
C7 N1 C6 120.71(16)
C18 N2 C1 122.78(16)
C18 N2 H2 109.3(13)
C1 N2 H2 127.7(13)
C9 O1 H1 107(2)

loop_
_geom_bond_atom_site_label_1
_geom_bond_atom_site_label_2
_geom_bond_distance
_geom_bond_publ_flag
C1 N2 1.458(2) y
C1 C2 1.518(3) ?
C1 C6 1.520(2) ?
C1 H1A 0.9800 ?
C2 C3 1.515(3) ?
C2 H2A 0.9700 ?
C2 H2B 0.9700 ?
C3 C4 1.506(3) ?
C3 H3A 0.9700 ?
C3 H3B 0.9700 ?
C4 C5 1.508(3) ?
C4 H4A 0.9700 ?
C4 H4B 0.9700 ?
C5 C6 1.531(3) ?
C5 H5A 0.9700 ?
C5 H5B 0.9700 ?
C6 N1 1.465(2) y
C6 H6 0.9800 ?
C7 N1 1.286(2) y
C7 C8 1.440(2) y
C7 H7 1.01(2) ?
C8 C9 1.404(2) y
C8 C17 1.436(2) y
C9 O1 1.311(2) y
C9 C10 1.429(3) y
C10 C11 1.338(3) y
C10 H10 0.96(2) ?
C11 C12 1.416(3) ?
C11 H11 1.00(3) ?
C12 C13 1.414(3) ?
C12 C17 1.422(2) ?
C13 C14 1.347(3) ?
C13 H13 0.98(3) ?
C14 C15 1.388(3) ?
C14 H14 1.05(2) ?
C15 C16 1.370(3) ?
C15 H15 1.00(3) ?
C16 C17 1.412(2) ?
C16 H16 1.00(2) ?
C18 N2 1.301(2) y
C18 C19 1.410(2) y
C18 H18 0.968(19) ?
C19 C20 1.418(2) y
C19 C28 1.452(2) y
C20 O2 1.291(2) y
C20 C21 1.428(2) y
C21 C22 1.342(3) y
C21 H21 0.95(2) ?
C22 C23 1.424(3) ?
C22 H22 0.99(2) ?
C23 C24 1.404(3) ?
C23 C28 1.415(2) ?
C24 C25 1.349(4) ?
C24 H24 0.95(2) ?
C25 C26 1.379(4) ?
C25 H25 0.98(3) ?
C26 C27 1.372(3) ?
C26 H26 0.94(3) ?
C27 C28 1.399(3) ?
C27 H27 0.98(2) ?
N2 H2 1.07(3) ?
O1 H1 1.11(4) ?

loop_
_geom_hbond_atom_site_label_D
_geom_hbond_atom_site_label_H
_geom_hbond_atom_site_label_A
_geom_hbond_distance_DH
_geom_hbond_distance_HA
_geom_hbond_distance_DA
_geom_hbond_angle_DHA
O1 H1 N1 1.11(4) 1.54(4) 2.531(2) 146(3)
N2^+^ H2 O2^-^ 1.07(3) 1.64(3) 2.566(2) 142(2)

loop_
_geom_torsion_atom_site_label_1
_geom_torsion_atom_site_label_2
_geom_torsion_atom_site_label_3
_geom_torsion_atom_site_label_4
_geom_torsion
N2 C1 C2 C3 -179.89(17)
C6 C1 C2 C3 -56.7(2)
C1 C2 C3 C4 56.5(3)
C2 C3 C4 C5 -54.5(3)
C3 C4 C5 C6 53.8(3)
N2 C1 C6 N1 -64.68(18)
C2 C1 C6 N1 172.60(16)
N2 C1 C6 C5 176.43(15)
C2 C1 C6 C5 53.7(2)
C4 C5 C6 N1 -173.06(18)
C4 C5 C6 C1 -53.0(2)
N1 C7 C8 C9 -3.6(2)
N1 C7 C8 C17 -178.88(16)
C17 C8 C9 O1 179.60(18)
C7 C8 C9 O1 4.2(3)
C17 C8 C9 C10 1.3(2)
C7 C8 C9 C10 -174.09(16)
O1 C9 C10 C11 -178.5(2)
C8 C9 C10 C11 -0.1(3)
C9 C10 C11 C12 -0.1(3)
C10 C11 C12 C13 179.8(2)
C10 C11 C12 C17 -1.0(3)
C11 C12 C13 C14 -180.0(2)
C17 C12 C13 C14 0.8(3)
C12 C13 C14 C15 -2.0(3)
C13 C14 C15 C16 0.5(3)
C14 C15 C16 C17 2.1(3)
C15 C16 C17 C12 -3.1(2)
C15 C16 C17 C8 177.22(17)
C13 C12 C17 C16 1.7(2)
C11 C12 C17 C16 -177.53(17)
C13 C12 C17 C8 -178.61(17)
C11 C12 C17 C8 2.1(2)
C9 C8 C17 C16 177.30(16)
C7 C8 C17 C16 -7.4(2)
C9 C8 C17 C12 -2.4(2)
C7 C8 C17 C12 172.94(14)
N2 C18 C19 C20 -3.8(2)
N2 C18 C19 C28 176.51(14)
C18 C19 C20 O2 3.2(2)
C28 C19 C20 O2 -177.02(15)
C18 C19 C20 C21 -176.11(15)
C28 C19 C20 C21 3.6(2)
O2 C20 C21 C22 176.56(18)
C19 C20 C21 C22 -4.1(3)
C20 C21 C22 C23 1.0(3)
C21 C22 C23 C24 -177.3(2)
C21 C22 C23 C28 2.5(3)
C28 C23 C24 C25 1.3(3)
C22 C23 C24 C25 -178.9(2)
C23 C24 C25 C26 -0.1(4)
C24 C25 C26 C27 -0.1(4)
C25 C26 C27 C28 -0.9(3)
C26 C27 C28 C23 2.0(3)
C26 C27 C28 C19 -177.11(19)
C24 C23 C28 C27 -2.2(3)
C22 C23 C28 C27 178.04(17)
C24 C23 C28 C19 177.00(17)
C22 C23 C28 C19 -2.8(2)
C18 C19 C28 C27 -1.4(2)
C20 C19 C28 C27 178.85(17)
C18 C19 C28 C23 179.49(15)
C20 C19 C28 C23 -0.2(2)
C8 C7 N1 C6 169.28(14)
C1 C6 N1 C7 139.10(16)
C5 C6 N1 C7 -100.8(2)
C19 C18 N2 C1 175.69(15)
C2 C1 N2 C18 -118.12(18)
C6 C1 N2 C18 118.30(17)

loop_
_cod_related_entry_id
_cod_related_entry_database
_cod_related_entry_code
1 ChemSpider 30654060
